data_2202658
loop_
_publ_author_name
'Beck, Johannes'
'Steden, Folker'

_publ_section_title
;
 Redetermination of Te~6~[AsF~6~]~4~&#x00B7;2SO~2~ at 125K
;
_journal_issue 12
_journal_name_full 'Acta Crystallographica Section E'
_journal_page_first i158
_journal_page_last i160
_journal_paper_doi 10.1107/S1600536803024887
_journal_volume 59
_journal_year 2003
_chemical_formula_iupac 'Te6 [As F6]4, 2S O2'
_chemical_formula_moiety 'Te6 [As F6]4 (SO2)2'
_chemical_formula_sum 'As4 F24 O4 S2 Te6'
_chemical_formula_weight 1649.4
_space_group_IT_number 2
_symmetry_cell_setting triclinic
_symmetry_space_group_name_Hall '-P 1'
_symmetry_space_group_name_H-M 'P -1'
_audit_creation_method 'WinGX routine CIF_UPDATE'
_cell_angle_alpha 106.920(10)
_cell_angle_beta 93.830(10)
_cell_angle_gamma 119.716(2)
_cell_formula_units_Z 2
_cell_length_a 9.91630(10)
_cell_length_b 10.5930(10)
_cell_length_c 16.3750(10)
_cell_measurement_reflns_used 12374
_cell_measurement_temperature 125.0(10)
_cell_measurement_theta_max 27.50
_cell_measurement_theta_min 2.00
_cell_volume 1382.3(2)
_computing_cell_refinement COLLECT
_computing_data_collection 'COLLECT (Enraf-Nonius, 2000)'
_computing_data_reduction COLLECT
_computing_molecular_graphics 'DIAMOND (Berndt et al., 2001)'
_computing_publication_material 'PARST (Narelli, 1983)'
_computing_structure_refinement 'SHELXL97 (Sheldrick, 1997)'
_computing_structure_solution 'SHELXS97 (Sheldrick, 1997)'
_diffrn_ambient_temperature 125(2)
_diffrn_measured_fraction_theta_full 0.995
_diffrn_measured_fraction_theta_max 0.995
_diffrn_measurement_device_type 'Nonius KappaCCD'
_diffrn_measurement_method CCD
_diffrn_radiation_monochromator 'horizonally mounted graphite crystal'
_diffrn_radiation_type MoK\a
_diffrn_radiation_wavelength 0.71073
_diffrn_reflns_av_R_equivalents 0.0703
_diffrn_reflns_limit_h_max 12
_diffrn_reflns_limit_h_min -12
_diffrn_reflns_limit_k_max 13
_diffrn_reflns_limit_k_min -13
_diffrn_reflns_limit_l_max 21
_diffrn_reflns_limit_l_min -21
_diffrn_reflns_number 12374
_diffrn_reflns_theta_full 27.49
_diffrn_reflns_theta_max 27.49
_diffrn_reflns_theta_min 4.41
_diffrn_standards_decay_% 0
_diffrn_standards_interval_count none
_diffrn_standards_interval_time none
_diffrn_standards_number none
_exptl_absorpt_coefficient_mu 11.324
_exptl_absorpt_correction_T_max 0.104
_exptl_absorpt_correction_T_min 0.083
_exptl_absorpt_correction_type numerical
_exptl_absorpt_process_details '(HABITUS; Herrendorf & B\"arnighausen, 1993)'
_exptl_crystal_colour 'light brown'
_exptl_crystal_density_diffrn 3.962
_exptl_crystal_density_method 'not measured'
_exptl_crystal_description 'prismatic block'
_exptl_crystal_F_000 1448
_exptl_crystal_size_max 0.30
_exptl_crystal_size_mid 0.20
_exptl_crystal_size_min 0.20
_refine_diff_density_max 1.249
_refine_diff_density_min -1.615
_refine_ls_extinction_method none
_refine_ls_goodness_of_fit_ref 1.142
_refine_ls_hydrogen_treatment none
_refine_ls_matrix_type full
_refine_ls_number_parameters 361
_refine_ls_number_reflns 6331
_refine_ls_number_restraints 0
_refine_ls_restrained_S_all 1.142
_refine_ls_R_factor_all 0.0717
_refine_ls_R_factor_gt 0.0286
_refine_ls_shift/su_max 0.012
_refine_ls_structure_factor_coef Fsqd
_refine_ls_weighting_details 'calc w = 1/[\s^2^(Fo^2^)+(0.0389P)^2^+6.4919P] where P = (Fo^2^+2Fc^2^)/3'
_refine_ls_weighting_scheme calc
_refine_ls_wR_factor_ref 0.0769
_reflns_number_gt 6036
_reflns_number_total 6359
_reflns_threshold_expression I>2\s(I)
_cod_data_source_file hb6000.cif
_cod_data_source_block I
_cod_original_cell_volume 1382.4(2)
_cod_database_code 2202658
_cod_database_fobs_code 2202658

loop_
_symmetry_equiv_pos_as_xyz
'x, y, z'
'-x, -y, -z'

loop_
_atom_site_label
_atom_site_fract_x
_atom_site_fract_y
_atom_site_fract_z
_atom_site_U_iso_or_equiv
_atom_site_adp_type
_atom_site_calc_flag
_atom_site_refinement_flags
_atom_site_occupancy
_atom_site_disorder_assembly
_atom_site_disorder_group
_atom_site_type_symbol
Te1 0.95493(4) 0.67415(3) 0.21556(2) 0.01444(8) Uani d . 1 Te . Te
Te2 0.88493(4) 0.65252(3) 0.39741(2) 0.01259(8) Uani d . 1 Te . Te
Te3 0.71952(4) 0.33649(3) 0.32226(2) 0.01230(8) Uani d . 1 Te . Te
Te4 0.56594(4) 0.48652(4) 0.32340(2) 0.01277(8) Uani d . 1 Te . Te
Te5 0.78668(4) 0.35883(3) 0.14104(2) 0.01317(8) Uani d . 1 Te . Te
Te6 0.63573(4) 0.51193(4) 0.14501(2) 0.01553(8) Uani d . 1 Te . Te
As1 0.80916(5) 0.51414(6) 0.61586(3) 0.01197(10) Uani d . 1 As . As
F11 0.6412(3) 0.3782(4) 0.6353(2) 0.0199(6) Uani d . 1 F . F
F12 0.6925(4) 0.5065(5) 0.5304(2) 0.0315(8) Uani d . 1 F . F
F13 0.7977(4) 0.6607(4) 0.6876(2) 0.0265(7) Uani d . 1 F . F
F14 0.9286(4) 0.5213(4) 0.7012(2) 0.0254(7) Uani d . 1 F . F
F15 0.8261(4) 0.3704(4) 0.5448(2) 0.0286(7) Uani d . 1 F . F
F16 0.9810(4) 0.6520(4) 0.5975(2) 0.0308(8) Uani d . 1 F . F
As2 0.27896(6) 0.05439(5) 0.41649(3) 0.01496(11) Uani d . 1 As . As
F21 0.2587(4) -0.1111(4) 0.3417(2) 0.0340(9) Uani d . 1 F . F
F22 0.0930(4) -0.0081(4) 0.3571(3) 0.0387(9) Uani d . 1 F . F
F23 0.2905(5) 0.2132(4) 0.4901(3) 0.0365(9) Uani d . 1 F . F
F24 0.1858(7) -0.0536(5) 0.4787(3) 0.0598(15) Uani d . 1 F . F
F25 0.3686(5) 0.1581(4) 0.3533(3) 0.0477(11) Uani d . 1 F . F
F26 0.4594(5) 0.1072(5) 0.4729(3) 0.0584(14) Uani d . 1 F . F
As3 0.30334(6) 0.02678(6) 0.10126(3) 0.01519(11) Uani d . 1 As . As
F31 0.4709(4) 0.0693(4) 0.1718(3) 0.0394(10) Uani d . 1 F . F
F32 0.3344(4) 0.2024(4) 0.1694(2) 0.0298(8) Uani d . 1 F . F
F33 0.1827(5) -0.0665(4) 0.1605(2) 0.0397(9) Uani d . 1 F . F
F34 0.2791(5) -0.1435(4) 0.0347(3) 0.0414(10) Uani d . 1 F . F
F35 0.1432(4) -0.0062(4) 0.0328(2) 0.0344(8) Uani d . 1 F . F
F36 0.4297(5) 0.1271(5) 0.0446(3) 0.0536(13) Uani d . 1 F . F
As4 0.75457(6) 0.50135(6) 0.90506(3) 0.01649(11) Uani d . 1 As . As
F41 0.7791(5) 0.3631(4) 0.8348(3) 0.0388(9) Uani d . 1 F . F
F42 0.6445(4) 0.4941(5) 0.8161(2) 0.0354(9) Uani d . 1 F . F
F43 0.7234(5) 0.6365(5) 0.9727(3) 0.0420(10) Uani d . 1 F . F
F44 0.9264(4) 0.6455(4) 0.8925(2) 0.0322(8) Uani d . 1 F . F
F45 0.5798(5) 0.3584(5) 0.9159(4) 0.0548(13) Uani d . 1 F . F
F46 0.8622(6) 0.5084(8) 0.9932(3) 0.0659(16) Uani d . 1 F . F
S1 0.08721(16) -0.04307(16) 0.84230(9) 0.0215(3) Uani d . 1 S . S
O11 0.1755(5) -0.1170(5) 0.8285(3) 0.0263(8) Uani d . 1 O . O
O12 0.1561(6) 0.1039(5) 0.8322(3) 0.0351(10) Uani d . 1 O . O
S2 0.41090(18) 0.10930(16) 0.67394(11) 0.0274(3) Uani d . 1 S . S
O21 0.3352(5) 0.1954(4) 0.6851(3) 0.0256(8) Uani d . 1 O . O
O22 0.3235(6) -0.0432(5) 0.6736(4) 0.0403(11) Uani d . 1 O . O

loop_
_atom_site_aniso_label
_atom_site_aniso_U_11
_atom_site_aniso_U_22
_atom_site_aniso_U_33
_atom_site_aniso_U_12
_atom_site_aniso_U_13
_atom_site_aniso_U_23
Te1 0.01256(15) 0.01040(14) 0.01324(15) 0.00098(12) 0.00400(11) 0.00491(12)
Te2 0.01256(14) 0.01002(14) 0.00765(14) 0.00266(12) 0.00080(11) 0.00049(11)
Te3 0.01441(15) 0.00966(14) 0.01539(15) 0.00705(12) 0.00443(11) 0.00678(11)
Te4 0.01157(14) 0.01766(15) 0.01386(15) 0.01010(12) 0.00621(11) 0.00723(12)
Te5 0.01700(15) 0.01166(15) 0.01099(15) 0.00914(12) 0.00477(11) 0.00153(11)
Te6 0.01463(15) 0.02629(17) 0.01367(15) 0.01449(14) 0.00460(12) 0.01105(13)
As1 0.0103(2) 0.0176(2) 0.0101(2) 0.00812(18) 0.00394(16) 0.00631(18)
F11 0.0143(14) 0.0212(15) 0.0240(16) 0.0068(12) 0.0098(12) 0.0120(13)
F12 0.0294(18) 0.056(2) 0.0230(17) 0.0269(18) 0.0088(14) 0.0246(17)
F13 0.0237(16) 0.0218(16) 0.0312(18) 0.0142(14) 0.0083(14) 0.0024(14)
F14 0.0228(16) 0.046(2) 0.0155(15) 0.0230(15) 0.0037(12) 0.0133(14)
F15 0.0263(17) 0.0334(18) 0.0249(17) 0.0201(15) 0.0096(14) 0.0012(14)
F16 0.0204(16) 0.0344(19) 0.040(2) 0.0110(15) 0.0160(15) 0.0221(16)
As2 0.0140(2) 0.0078(2) 0.0141(2) 0.00218(18) 0.00211(18) -0.00029(18)
F21 0.0260(17) 0.0216(17) 0.038(2) 0.0149(15) -0.0048(15) -0.0107(15)
F22 0.0231(17) 0.0276(18) 0.051(2) 0.0156(15) -0.0072(16) -0.0044(17)
F23 0.044(2) 0.0201(17) 0.034(2) 0.0167(16) 0.0106(17) -0.0042(15)
F24 0.084(3) 0.0211(19) 0.027(2) -0.004(2) 0.012(2) 0.0106(16)
F25 0.057(3) 0.0244(19) 0.031(2) 0.0007(18) 0.0223(19) 0.0096(16)
F26 0.037(2) 0.032(2) 0.069(3) 0.0167(19) -0.030(2) -0.015(2)
As3 0.0114(2) 0.0100(2) 0.0128(2) 0.00114(18) 0.00228(17) -0.00137(18)
F31 0.0280(18) 0.0310(19) 0.039(2) 0.0191(16) -0.0144(16) -0.0134(16)
F32 0.0350(19) 0.0197(16) 0.0237(17) 0.0160(15) -0.0037(14) -0.0056(13)
F33 0.038(2) 0.0286(19) 0.0294(19) 0.0000(16) 0.0127(16) 0.0146(16)
F34 0.038(2) 0.0269(19) 0.036(2) 0.0183(17) -0.0045(17) -0.0160(16)
F35 0.0307(19) 0.0327(19) 0.0257(18) 0.0148(16) -0.0082(15) 0.0003(15)
F36 0.041(2) 0.045(2) 0.029(2) -0.0061(19) 0.0183(18) 0.0073(18)
As4 0.0148(2) 0.0291(3) 0.0144(2) 0.0150(2) 0.00791(18) 0.0126(2)
F41 0.038(2) 0.034(2) 0.059(3) 0.0271(18) 0.0279(19) 0.0198(19)
F42 0.0329(19) 0.071(3) 0.0210(17) 0.039(2) 0.0078(14) 0.0209(18)
F43 0.042(2) 0.049(2) 0.031(2) 0.029(2) 0.0188(17) 0.0000(18)
F44 0.0214(16) 0.0302(18) 0.037(2) 0.0086(14) 0.0146(15) 0.0106(15)
F45 0.043(2) 0.054(3) 0.097(4) 0.029(2) 0.052(3) 0.052(3)
F46 0.065(3) 0.149(5) 0.040(2) 0.080(4) 0.027(2) 0.063(3)
S1 0.0250(6) 0.0213(6) 0.0250(7) 0.0156(5) 0.0104(5) 0.0106(5)
O11 0.028(2) 0.025(2) 0.036(2) 0.0186(18) 0.0124(17) 0.0142(18)
O12 0.051(3) 0.026(2) 0.045(3) 0.026(2) 0.020(2) 0.023(2)
S2 0.0267(7) 0.0177(6) 0.0462(9) 0.0139(6) 0.0156(6) 0.0176(6)
O21 0.030(2) 0.0189(18) 0.035(2) 0.0159(17) 0.0131(17) 0.0132(17)
O22 0.050(3) 0.020(2) 0.058(3) 0.019(2) 0.020(2) 0.021(2)

loop_
_atom_type_symbol
_atom_type_description
_atom_type_scat_dispersion_real
_atom_type_scat_dispersion_imag
_atom_type_scat_source
As As 0.0499 2.0058 'International Tables Vol C Tables 4.2.6.8 and 6.1.1.4'
F F 0.0171 0.0103 'International Tables Vol C Tables 4.2.6.8 and 6.1.1.4'
O O 0.0106 0.006 'International Tables Vol C Tables 4.2.6.8 and 6.1.1.4'
S S 0.1246 0.1234 'International Tables Vol C Tables 4.2.6.8 and 6.1.1.4'
Te Te -0.5308 1.6751 'International Tables Vol C Tables 4.2.6.8 and 6.1.1.4'

loop_
_geom_angle_atom_site_label_1
_geom_angle_atom_site_label_2
_geom_angle_atom_site_label_3
_geom_angle
_geom_angle_publ_flag
Te5 Te1 Te6 59.853(11) yes
Te5 Te1 Te2 89.735(11) yes
Te6 Te1 Te2 88.730(12) yes
Te4 Te2 Te3 59.687(11) yes
Te4 Te2 Te1 90.276(11) yes
Te3 Te2 Te1 89.938(11) yes
Te4 Te3 Te2 60.152(11) yes
Te4 Te3 Te5 89.804(11) yes
Te2 Te3 Te5 89.921(11) yes
Te3 Te4 Te2 60.161(11) yes
Te3 Te4 Te6 90.196(11) yes
Te2 Te4 Te6 89.605(11) yes
Te6 Te5 Te1 60.105(11) yes
Te6 Te5 Te3 89.527(11) yes
Te1 Te5 Te3 90.400(11) yes
Te5 Te6 Te1 60.042(11) yes
Te5 Te6 Te4 90.466(12) yes
Te1 Te6 Te4 91.380(12) yes
F11 As1 F12 90.07(16) ?
F11 As1 F13 89.83(15) ?
F12 As1 F13 90.26(18) ?
F11 As1 F15 91.42(16) ?
F12 As1 F15 90.61(18) ?
F13 As1 F15 178.48(17) ?
F11 As1 F16 179.15(17) ?
F12 As1 F16 90.78(18) ?
F13 As1 F16 90.16(17) ?
F15 As1 F16 88.58(18) ?
F11 As1 F14 90.40(16) ?
F12 As1 F14 179.19(16) ?
F13 As1 F14 90.40(17) ?
F15 As1 F14 88.72(17) ?
F16 As1 F14 88.74(17) ?
F26 As2 F25 90.6(3) ?
F26 As2 F23 91.3(2) ?
F25 As2 F23 90.8(2) ?
F26 As2 F24 90.1(3) ?
F25 As2 F24 178.9(2) ?
F23 As2 F24 90.0(2) ?
F26 As2 F22 177.39(19) ?
F25 As2 F22 90.4(2) ?
F23 As2 F22 91.12(18) ?
F24 As2 F22 88.9(2) ?
F26 As2 F21 90.62(19) ?
F25 As2 F21 90.7(2) ?
F23 As2 F21 177.59(18) v
F24 As2 F21 88.5(2) ?
F22 As2 F21 86.97(17) ?
F35 As3 F33 90.8(2) ?
F35 As3 F34 91.22(18) ?
F33 As3 F34 91.0(2) ?
F35 As3 F36 90.4(2) ?
F33 As3 F36 177.96(19) ?
F34 As3 F36 90.6(2) ?
F35 As3 F32 90.19(17) ?
F33 As3 F32 90.11(19) ?
F34 As3 F32 178.18(18) ?
F36 As3 F32 88.2(2) ?
F35 As3 F31 177.42(19) v
F33 As3 F31 90.8(2) ?
F34 As3 F31 90.81(18) ?
F36 As3 F31 88.0(2) ?
F32 As3 F31 87.75(16) ?
F46 As4 F45 91.1(3) ?
F46 As4 F44 90.4(2) ?
F45 As4 F44 178.4(2) ?
F46 As4 F43 90.9(2) ?
F45 As4 F43 87.9(2) ?
F44 As4 F43 91.56(19) ?
F46 As4 F41 90.9(2) ?
F45 As4 F41 91.0(2) ?
F44 As4 F41 89.51(18) ?
F43 As4 F41 177.9(2) ?
F46 As4 F42 179.65(19) ?
F45 As4 F42 88.6(2) ?
F44 As4 F42 89.85(19) ?
F43 As4 F42 88.9(2) ?
F41 As4 F42 89.4(2) ?
O12 S1 O11 116.6(3) ?
O22 S2 O21 117.9(3) ?

loop_
_geom_bond_atom_site_label_1
_geom_bond_atom_site_label_2
_geom_bond_site_symmetry_2
_geom_bond_distance
_geom_bond_publ_flag
Te1 Te5 . 2.6946(4) yes
Te1 Te6 . 2.6963(4) yes
Te1 Te2 . 3.1493(4) yes
Te2 Te4 . 2.7019(4) yes
Te2 Te3 . 2.7021(4) yes
Te3 Te4 . 2.6892(4) yes
Te3 Te5 . 3.1340(4) yes
Te4 Te6 . 3.1027(4) yes
Te5 Te6 . 2.6895(4) yes
As1 F11 . 1.705(3) ?
As1 F12 . 1.711(3) ?
As1 F13 . 1.713(3) ?
As1 F15 . 1.717(3) ?
As1 F16 . 1.727(3) ?
As1 F14 . 1.729(3) ?
As2 F26 . 1.689(4) ?
As2 F25 . 1.698(4) ?
As2 F23 . 1.705(3) ?
As2 F24 . 1.719(4) ?
As2 F22 . 1.720(3) ?
As2 F21 . 1.726(3) ?
As3 F35 . 1.698(3) ?
As3 F33 . 1.700(3) ?
As3 F34 . 1.700(3) ?
As3 F36 . 1.723(4) ?
As3 F32 . 1.726(3) ?
As3 F31 . 1.731(4) ?
As4 F46 . 1.697(4) ?
As4 F45 . 1.710(4) ?
As4 F44 . 1.711(3) ?
As4 F43 . 1.713(4) ?
As4 F41 . 1.714(4) ?
As4 F42 . 1.721(3) ?
S1 O12 . 1.425(4) ?
S1 O11 . 1.426(4) ?
S2 O22 . 1.402(4) ?
S2 O21 . 1.424(4) ?
